data_7154926
loop_
_publ_author_name
'Xu, Xin'
'Chen, Jingchao'
'He, Zhenxiu'
'Zhou, Yongyun'
'Fan, Baomin'

_publ_section_title
;
 Rhodium-catalyzed asymmetric ring opening reaction of
 oxabenzonorbornadienes with amines using ZnI2 as the activator.
;
_journal_issue 8
_journal_name_full 'Organic &amp; biomolecular chemistry'
_journal_page_first 2480
_journal_page_last 2486
_journal_paper_doi 10.1039/c5ob02331a
_journal_volume 14
_journal_year 2016
_chemical_absolute_configuration ad
_chemical_formula_moiety 'C20 H22 N2 O'
_chemical_formula_sum 'C20 H22 N2 O'
_chemical_formula_weight 306.40
_chemical_name_systematic (1R,2R)-2-(4-phenylpiperidin-1-yl)-1,2-dihydronaphthalen-1-ol
_space_group_IT_number 19
_symmetry_cell_setting orthorhombic
_symmetry_space_group_name_Hall 'P 2ac 2ab'
_symmetry_space_group_name_H-M 'P 21 21 21'
_atom_sites_solution_hydrogens geom
_atom_sites_solution_primary direct
_atom_sites_solution_secondary difmap
_audit_creation_method SHELXL-97
_audit_update_record
;
2015-11-10 deposited with the CCDC.
2016-01-19 downloaded from the CCDC.
;
_cell_angle_alpha 90.00
_cell_angle_beta 90.00
_cell_angle_gamma 90.00
_cell_formula_units_Z 4
_cell_length_a 6.3758(2)
_cell_length_b 10.5378(4)
_cell_length_c 23.8709(9)
_cell_measurement_reflns_used 9183
_cell_measurement_temperature 100(2)
_cell_measurement_theta_max 69.03
_cell_measurement_theta_min 3.70
_cell_volume 1603.81(10)
_computing_cell_refinement 'Bruker SAINT'
_computing_data_collection 'Bruker APEX2'
_computing_data_reduction 'Bruker SAINT'
_computing_molecular_graphics 'Bruker SHELXTL'
_computing_publication_material 'Bruker SHELXTL'
_computing_structure_refinement 'SHELXL-97 (Sheldrick, 2008)'
_computing_structure_solution 'SHELXS-97 (Sheldrick, 2008)'
_diffrn_ambient_temperature 100(2)
_diffrn_measured_fraction_theta_full 0.974
_diffrn_measured_fraction_theta_max 0.974
_diffrn_measurement_device_type 'Bruker APEX-II CCD'
_diffrn_measurement_method '\f and \w scans'
_diffrn_radiation_monochromator graphite
_diffrn_radiation_source 'fine-focus sealed tube'
_diffrn_radiation_type CuK\a
_diffrn_radiation_wavelength 1.54178
_diffrn_reflns_av_R_equivalents 0.0454
_diffrn_reflns_av_sigmaI/netI 0.0442
_diffrn_reflns_limit_h_max 7
_diffrn_reflns_limit_h_min -7
_diffrn_reflns_limit_k_max 9
_diffrn_reflns_limit_k_min -12
_diffrn_reflns_limit_l_max 28
_diffrn_reflns_limit_l_min -24
_diffrn_reflns_number 8344
_diffrn_reflns_theta_full 69.17
_diffrn_reflns_theta_max 69.17
_diffrn_reflns_theta_min 3.70
_exptl_absorpt_coefficient_mu 0.614
_exptl_absorpt_correction_T_max 0.8870
_exptl_absorpt_correction_T_min 0.5024
_exptl_absorpt_correction_type multi-scan
_exptl_absorpt_process_details sadabs
_exptl_crystal_colour colourless
_exptl_crystal_density_diffrn 1.269
_exptl_crystal_density_method 'not measured'
_exptl_crystal_description prism
_exptl_crystal_F_000 656
_exptl_crystal_size_max 1.30
_exptl_crystal_size_mid 0.58
_exptl_crystal_size_min 0.20
_refine_diff_density_max 0.479
_refine_diff_density_min -0.367
_refine_diff_density_rms 0.080
_refine_ls_abs_structure_details 'Flack H D (1983), Acta Cryst. A39, 876-881'
_refine_ls_abs_structure_Flack 0.0(4)
_refine_ls_extinction_coef 0.0088(15)
_refine_ls_extinction_expression Fc^*^=kFc[1+0.001xFc^2^\l^3^/sin(2\q)]^-1/4^
_refine_ls_extinction_method SHELXL
_refine_ls_goodness_of_fit_ref 1.111
_refine_ls_hydrogen_treatment constr
_refine_ls_matrix_type full
_refine_ls_number_parameters 210
_refine_ls_number_reflns 2848
_refine_ls_number_restraints 0
_refine_ls_restrained_S_all 1.111
_refine_ls_R_factor_all 0.0537
_refine_ls_R_factor_gt 0.0536
_refine_ls_shift/su_max 0.000
_refine_ls_shift/su_mean 0.000
_refine_ls_structure_factor_coef Fsqd
_refine_ls_weighting_details 'calc w=1/[\s^2^(Fo^2^)+(0.1106P)^2^+0.5598P] where P=(Fo^2^+2Fc^2^)/3'
_refine_ls_weighting_scheme calc
_refine_ls_wR_factor_gt 0.1553
_refine_ls_wR_factor_ref 0.1554
_reflns_number_gt 2836
_reflns_number_total 2848
_reflns_threshold_expression >2sigma(I)
_cod_data_source_file c5ob02331a2.cif
_cod_data_source_block cu_xx394_0m
_cod_depositor_comments
;
The following automatic conversions were performed:

'_symmetry_cell_setting' value 'Orthorhombic' changed to
'orthorhombic' according to
/usr/data/users/saulius/crontab/automatic-downloads/rss-feeds/RSC/lib/dictionaries/cif_core.dic
dictionary named 'cif_core.dic' version 2.4.2 from 2011-04-26.

Automatic conversion script
Id: cif_fix_values 4268 2015-11-12 08:31:59Z antanas 

 Adding full bibliography for 7154926.cif.
;
_cod_database_code 7154926

loop_
_symmetry_equiv_pos_as_xyz
'x, y, z'
'x+1/2, -y+1/2, -z'
'-x, y+1/2, -z+1/2'
'-x+1/2, -y, z+1/2'

loop_
_atom_site_label
_atom_site_type_symbol
_atom_site_fract_x
_atom_site_fract_y
_atom_site_fract_z
_atom_site_U_iso_or_equiv
_atom_site_adp_type
_atom_site_occupancy
_atom_site_symmetry_multiplicity
_atom_site_calc_flag
_atom_site_refinement_flags
O1 O 1.1984(2) 0.65799(14) 0.75617(6) 0.0170(4) Uani 1 1 d .
H1 H 1.1014 0.6972 0.7725 0.026 Uiso 1 1 calc R
N1 N 1.0940(3) 0.22606(17) 0.58123(8) 0.0163(4) Uani 1 1 d .
N2 N 1.0308(3) 0.35990(16) 0.68546(7) 0.0139(4) Uani 1 1 d .
C1 C 1.1085(5) -0.0764(2) 0.46403(10) 0.0286(6) Uani 1 1 d .
H1A H 1.1107 -0.1447 0.4381 0.034 Uiso 1 1 calc R
C2 C 1.2803(5) -0.0516(2) 0.49779(10) 0.0273(6) Uani 1 1 d .
H2 H 1.4020 -0.1033 0.4948 0.033 Uiso 1 1 calc R
C3 C 1.2768(4) 0.0483(2) 0.53608(9) 0.0232(5) Uani 1 1 d .
H3 H 1.3971 0.0647 0.5584 0.028 Uiso 1 1 calc R
C4 C 1.0991(4) 0.1249(2) 0.54213(9) 0.0176(5) Uani 1 1 d .
C5 C 1.2399(3) 0.2122(2) 0.62854(9) 0.0177(5) Uani 1 1 d .
H5A H 1.3830 0.1970 0.6140 0.021 Uiso 1 1 calc R
H5B H 1.1986 0.1375 0.6511 0.021 Uiso 1 1 calc R
C6 C 1.2420(4) 0.3295(2) 0.66585(9) 0.0164(5) Uani 1 1 d .
H6A H 1.3345 0.3142 0.6985 0.020 Uiso 1 1 calc R
H6B H 1.2991 0.4024 0.6446 0.020 Uiso 1 1 calc R
C7 C 1.0287(3) 0.4643(2) 0.72735(8) 0.0143(5) Uani 1 1 d .
H7 H 1.1208 0.4359 0.7589 0.017 Uiso 1 1 calc R
C8 C 1.1154(3) 0.5940(2) 0.70801(9) 0.0136(5) Uani 1 1 d .
H8 H 1.2332 0.5782 0.6812 0.016 Uiso 1 1 calc R
C9 C 0.9547(4) 0.67665(19) 0.67911(9) 0.0155(5) Uani 1 1 d .
C10 C 1.0133(4) 0.7627(2) 0.63741(10) 0.0192(5) Uani 1 1 d .
H10 H 1.1528 0.7628 0.6234 0.023 Uiso 1 1 calc R
C11 C 0.8673(4) 0.8482(2) 0.61649(10) 0.0226(6) Uani 1 1 d .
H11 H 0.9065 0.9061 0.5878 0.027 Uiso 1 1 calc R
C12 C 0.6654(4) 0.8493(2) 0.63729(10) 0.0224(5) Uani 1 1 d .
H12 H 0.5672 0.9100 0.6239 0.027 Uiso 1 1 calc R
C13 C 0.9347(4) 0.0001(2) 0.46889(10) 0.0265(6) Uani 1 1 d .
H13 H 0.8164 -0.0158 0.4457 0.032 Uiso 1 1 calc R
C14 C 0.9275(4) 0.1007(2) 0.50708(9) 0.0203(5) Uani 1 1 d .
H14 H 0.8061 0.1528 0.5092 0.024 Uiso 1 1 calc R
C15 C 0.9002(4) 0.38480(19) 0.63596(9) 0.0155(5) Uani 1 1 d .
H15A H 0.9613 0.4556 0.6141 0.019 Uiso 1 1 calc R
H15B H 0.7577 0.4102 0.6480 0.019 Uiso 1 1 calc R
C16 C 0.8862(4) 0.2673(2) 0.59928(9) 0.0170(5) Uani 1 1 d .
H16A H 0.8176 0.1981 0.6205 0.020 Uiso 1 1 calc R
H16B H 0.7990 0.2862 0.5660 0.020 Uiso 1 1 calc R
C17 C 0.6052(4) 0.7619(2) 0.67778(9) 0.0181(5) Uani 1 1 d .
H17 H 0.4655 0.7623 0.6916 0.022 Uiso 1 1 calc R
C18 C 0.7484(3) 0.6735(2) 0.69832(9) 0.0148(5) Uani 1 1 d .
C19 C 0.6871(3) 0.5755(2) 0.73877(9) 0.0148(5) Uani 1 1 d .
H19 H 0.5538 0.5812 0.7564 0.018 Uiso 1 1 calc R
C20 C 0.8128(3) 0.47852(19) 0.75153(8) 0.0147(5) Uani 1 1 d .
H20 H 0.7637 0.4159 0.7770 0.018 Uiso 1 1 calc R

loop_
_atom_site_aniso_label
_atom_site_aniso_U_11
_atom_site_aniso_U_22
_atom_site_aniso_U_33
_atom_site_aniso_U_23
_atom_site_aniso_U_13
_atom_site_aniso_U_12
O1 0.0123(7) 0.0147(7) 0.0241(8) -0.0048(6) -0.0018(6) 0.0020(6)
N1 0.0186(9) 0.0129(8) 0.0174(9) -0.0004(7) 0.0001(7) 0.0016(8)
N2 0.0134(9) 0.0106(8) 0.0176(9) 0.0004(7) -0.0012(7) 0.0000(7)
C1 0.0483(16) 0.0176(11) 0.0200(12) -0.0035(9) 0.0040(11) 0.0020(12)
C2 0.0348(14) 0.0205(11) 0.0267(12) -0.0032(10) 0.0064(11) 0.0096(11)
C3 0.0298(13) 0.0194(11) 0.0204(11) 0.0001(9) 0.0016(10) 0.0024(11)
C4 0.0253(12) 0.0124(10) 0.0152(10) 0.0021(8) 0.0033(9) 0.0017(10)
C5 0.0157(10) 0.0171(10) 0.0203(10) -0.0025(9) -0.0011(9) 0.0060(9)
C6 0.0140(10) 0.0143(9) 0.0210(10) 0.0002(8) 0.0000(8) -0.0008(9)
C7 0.0152(10) 0.0117(10) 0.0159(10) 0.0005(8) -0.0008(8) -0.0015(9)
C8 0.0105(9) 0.0116(10) 0.0188(10) -0.0016(8) 0.0014(8) -0.0010(8)
C9 0.0211(11) 0.0085(9) 0.0170(10) -0.0018(8) 0.0006(8) -0.0025(9)
C10 0.0212(11) 0.0150(10) 0.0213(11) 0.0009(8) -0.0002(8) -0.0056(9)
C11 0.0296(13) 0.0152(10) 0.0230(12) 0.0054(9) -0.0062(9) -0.0069(10)
C12 0.0267(13) 0.0123(10) 0.0280(12) 0.0008(9) -0.0109(10) 0.0020(10)
C13 0.0396(15) 0.0223(11) 0.0177(11) -0.0002(9) -0.0042(10) -0.0017(12)
C14 0.0274(12) 0.0140(10) 0.0195(10) 0.0009(8) -0.0004(9) 0.0037(10)
C15 0.0148(10) 0.0118(10) 0.0199(10) -0.0010(8) -0.0025(9) 0.0012(9)
C16 0.0158(10) 0.0162(10) 0.0189(11) -0.0018(8) -0.0013(8) -0.0005(9)
C17 0.0167(10) 0.0137(9) 0.0239(11) -0.0042(8) -0.0057(9) -0.0008(9)
C18 0.0166(10) 0.0103(9) 0.0176(9) -0.0026(7) -0.0031(8) -0.0016(9)
C19 0.0100(10) 0.0151(10) 0.0193(10) -0.0020(8) 0.0009(8) -0.0044(8)
C20 0.0157(11) 0.0117(10) 0.0167(10) -0.0007(8) -0.0005(8) -0.0035(8)

loop_
_atom_type_symbol
_atom_type_description
_atom_type_scat_dispersion_real
_atom_type_scat_dispersion_imag
_atom_type_scat_source
C C 0.0181 0.0091 'International Tables Vol C Tables 4.2.6.8 and 6.1.1.4'
H H 0.0000 0.0000 'International Tables Vol C Tables 4.2.6.8 and 6.1.1.4'
N N 0.0311 0.0180 'International Tables Vol C Tables 4.2.6.8 and 6.1.1.4'
O O 0.0492 0.0322 'International Tables Vol C Tables 4.2.6.8 and 6.1.1.4'

loop_
_geom_angle_atom_site_label_1
_geom_angle_atom_site_label_2
_geom_angle_atom_site_label_3
_geom_angle
C8 O1 H1 109.5
C4 N1 C16 116.06(18)
C4 N1 C5 114.64(17)
C16 N1 C5 112.14(17)
C6 N2 C15 107.68(16)
C6 N2 C7 112.74(16)
C15 N2 C7 113.81(16)
C13 C1 C2 118.6(2)
C13 C1 H1A 120.7
C2 C1 H1A 120.7
C1 C2 C3 120.7(2)
C1 C2 H2 119.6
C3 C2 H2 119.6
C2 C3 C4 121.1(2)
C2 C3 H3 119.4
C4 C3 H3 119.4
C3 C4 C14 117.8(2)
C3 C4 N1 121.4(2)
C14 C4 N1 120.8(2)
N1 C5 C6 112.00(17)
N1 C5 H5A 109.2
C6 C5 H5A 109.2
N1 C5 H5B 109.2
C6 C5 H5B 109.2
H5A C5 H5B 107.9
N2 C6 C5 110.93(17)
N2 C6 H6A 109.5
C5 C6 H6A 109.5
N2 C6 H6B 109.5
C5 C6 H6B 109.5
H6A C6 H6B 108.0
N2 C7 C20 109.97(17)
N2 C7 C8 116.75(16)
C20 C7 C8 110.78(17)
N2 C7 H7 106.2
C20 C7 H7 106.2
C8 C7 H7 106.2
O1 C8 C9 110.15(17)
O1 C8 C7 107.98(16)
C9 C8 C7 113.82(18)
O1 C8 H8 108.2
C9 C8 H8 108.2
C7 C8 H8 108.2
C18 C9 C10 120.1(2)
C18 C9 C8 118.42(19)
C10 C9 C8 121.2(2)
C11 C10 C9 119.9(2)
C11 C10 H10 120.1
C9 C10 H10 120.1
C12 C11 C10 120.1(2)
C12 C11 H11 119.9
C10 C11 H11 119.9
C11 C12 C17 120.2(2)
C11 C12 H12 119.9
C17 C12 H12 119.9
C1 C13 C14 121.7(2)
C1 C13 H13 119.2
C14 C13 H13 119.2
C13 C14 C4 120.1(2)
C13 C14 H14 120.0
C4 C14 H14 120.0
N2 C15 C16 110.57(17)
N2 C15 H15A 109.5
C16 C15 H15A 109.5
N2 C15 H15B 109.5
C16 C15 H15B 109.5
H15A C15 H15B 108.1
N1 C16 C15 111.09(18)
N1 C16 H16A 109.4
C15 C16 H16A 109.4
N1 C16 H16B 109.4
C15 C16 H16B 109.4
H16A C16 H16B 108.0
C12 C17 C18 120.5(2)
C12 C17 H17 119.8
C18 C17 H17 119.8
C17 C18 C9 119.1(2)
C17 C18 C19 121.9(2)
C9 C18 C19 118.99(19)
C20 C19 C18 122.0(2)
C20 C19 H19 119.0
C18 C19 H19 119.0
C19 C20 C7 122.71(19)
C19 C20 H20 118.6
C7 C20 H20 118.6

loop_
_geom_bond_atom_site_label_1
_geom_bond_atom_site_label_2
_geom_bond_distance
O1 C8 1.434(2)
O1 H1 0.8400
N1 C4 1.418(3)
N1 C16 1.460(3)
N1 C5 1.470(3)
N2 C6 1.461(3)
N2 C15 1.469(3)
N2 C7 1.486(3)
C1 C13 1.376(4)
C1 C2 1.385(4)
C1 H1A 0.9500
C2 C3 1.395(3)
C2 H2 0.9500
C3 C4 1.398(4)
C3 H3 0.9500
C4 C14 1.401(3)
C5 C6 1.523(3)
C5 H5A 0.9900
C5 H5B 0.9900
C6 H6A 0.9900
C6 H6B 0.9900
C7 C20 1.500(3)
C7 C8 1.545(3)
C7 H7 1.0000
C8 C9 1.511(3)
C8 H8 1.0000
C9 C18 1.394(3)
C9 C10 1.398(3)
C10 C11 1.389(3)
C10 H10 0.9500
C11 C12 1.380(4)
C11 H11 0.9500
C12 C17 1.389(3)
C12 H12 0.9500
C13 C14 1.399(3)
C13 H13 0.9500
C14 H14 0.9500
C15 C16 1.519(3)
C15 H15A 0.9900
C15 H15B 0.9900
C16 H16A 0.9900
C16 H16B 0.9900
C17 C18 1.393(3)
C17 H17 0.9500
C18 C19 1.467(3)
C19 C20 1.334(3)
C19 H19 0.9500
C20 H20 0.9500

loop_
_geom_hbond_atom_site_label_D
_geom_hbond_atom_site_label_H
_geom_hbond_atom_site_label_A
_geom_hbond_distance_DH
_geom_hbond_distance_HA
_geom_hbond_distance_DA
_geom_hbond_angle_DHA
_geom_hbond_site_symmetry_A
O1 H1 N2 0.84 2.16 2.933(2) 153.5 3_756

loop_
_geom_torsion_atom_site_label_1
_geom_torsion_atom_site_label_2
_geom_torsion_atom_site_label_3
_geom_torsion_atom_site_label_4
_geom_torsion
C13 C1 C2 C3 0.3(4)
C1 C2 C3 C4 1.0(4)
C2 C3 C4 C14 -2.2(3)
C2 C3 C4 N1 179.6(2)
C16 N1 C4 C3 -157.6(2)
C5 N1 C4 C3 -24.3(3)
C16 N1 C4 C14 24.2(3)
C5 N1 C4 C14 157.5(2)
C4 N1 C5 C6 174.50(18)
C16 N1 C5 C6 -50.4(2)
C15 N2 C6 C5 -60.4(2)
C7 N2 C6 C5 173.19(16)
N1 C5 C6 N2 55.4(2)
C6 N2 C7 C20 -172.20(17)
C15 N2 C7 C20 64.8(2)
C6 N2 C7 C8 60.5(2)
C15 N2 C7 C8 -62.5(2)
N2 C7 C8 O1 -151.30(17)
C20 C7 C8 O1 81.8(2)
N2 C7 C8 C9 86.1(2)
C20 C7 C8 C9 -40.8(2)
O1 C8 C9 C18 -85.2(2)
C7 C8 C9 C18 36.2(3)
O1 C8 C9 C10 89.2(2)
C7 C8 C9 C10 -149.40(19)
C18 C9 C10 C11 2.2(3)
C8 C9 C10 C11 -172.1(2)
C9 C10 C11 C12 0.8(3)
C10 C11 C12 C17 -2.3(3)
C2 C1 C13 C14 -0.4(4)
C1 C13 C14 C4 -0.8(3)
C3 C4 C14 C13 2.1(3)
N1 C4 C14 C13 -179.7(2)
C6 N2 C15 C16 62.2(2)
C7 N2 C15 C16 -172.08(17)
C4 N1 C16 C15 -173.81(16)
C5 N1 C16 C15 51.8(2)
N2 C15 C16 N1 -58.5(2)
C11 C12 C17 C18 0.9(3)
C12 C17 C18 C9 2.1(3)
C12 C17 C18 C19 -176.58(19)
C10 C9 C18 C17 -3.7(3)
C8 C9 C18 C17 170.82(18)
C10 C9 C18 C19 175.09(18)
C8 C9 C18 C19 -10.4(3)
C17 C18 C19 C20 168.7(2)
C9 C18 C19 C20 -10.0(3)
C18 C19 C20 C7 2.2(3)
N2 C7 C20 C19 -107.2(2)
C8 C7 C20 C19 23.3(3)
